data_2236105
loop_
_publ_author_name
'Ghorbanloo, Massomeh'
'Notash, Behrouz'

_publ_section_title
;
 <i>N</i>'-[(<i>E</i>)-2-Hydroxy-5-iodobenzylidene]-4-methylbenzenesulfonohydrazide
;
_journal_coeditor_code BT5993
_journal_issue 9
_journal_name_full 'Acta Crystallographica Section E'
_journal_page_first o2760
_journal_paper_doi 10.1107/S1600536812035738
_journal_volume 68
_journal_year 2012
_chemical_formula_iupac 'C14 H13 I N2 O3 S'
_chemical_formula_moiety 'C14 H13 I N2 O3 S'
_chemical_formula_sum 'C14 H13 I N2 O3 S'
_chemical_formula_weight 416.23
_chemical_name_systematic
;
<i>N</i>'-[(<i>E</i>)-2-Hydroxy-5-iodobenzylidene]-4-
methylbenzenesulfonohydrazide
;
_space_group_IT_number 4
_symmetry_cell_setting monoclinic
_symmetry_space_group_name_Hall 'P 2yb'
_symmetry_space_group_name_H-M 'P 1 21 1'
_atom_sites_solution_hydrogens geom
_atom_sites_solution_primary direct
_atom_sites_solution_secondary difmap
_audit_creation_method SHELXL-97
_cell_angle_alpha 90.00
_cell_angle_beta 92.42(3)
_cell_angle_gamma 90.00
_cell_formula_units_Z 2
_cell_length_a 6.2467(12)
_cell_length_b 10.394(2)
_cell_length_c 11.971(2)
_cell_measurement_reflns_used 3841
_cell_measurement_temperature 298(2)
_cell_measurement_theta_max 29.21
_cell_measurement_theta_min 1.70
_cell_volume 776.6(2)
_computing_cell_refinement 'X-AREA (Stoe & Cie, 2005)'
_computing_data_collection 'X-AREA (Stoe & Cie, 2005)'
_computing_data_reduction 'X-AREA (Stoe & Cie, 2005)'
_computing_molecular_graphics 'ORTEP-3 for Windows (Farrugia, 1997)'
_computing_publication_material 'WinGX (Farrugia, 1999)'
_computing_structure_refinement 'SHELXL97 (Sheldrick, 2008)'
_computing_structure_solution 'SHELXS97 (Sheldrick, 2008)'
_diffrn_ambient_temperature 298(2)
_diffrn_detector_area_resol_mean '0.15 mm'
_diffrn_measured_fraction_theta_full 0.989
_diffrn_measured_fraction_theta_max 0.989
_diffrn_measurement_device_type 'Stoe IPDS 2'
_diffrn_measurement_method 'rotation method'
_diffrn_radiation_monochromator graphite
_diffrn_radiation_source 'fine-focus sealed tube'
_diffrn_radiation_type MoK\a
_diffrn_radiation_wavelength 0.71073
_diffrn_reflns_av_R_equivalents 0.0590
_diffrn_reflns_av_sigmaI/netI 0.0564
_diffrn_reflns_limit_h_max 8
_diffrn_reflns_limit_h_min -7
_diffrn_reflns_limit_k_max 13
_diffrn_reflns_limit_k_min -14
_diffrn_reflns_limit_l_max 16
_diffrn_reflns_limit_l_min -16
_diffrn_reflns_number 6035
_diffrn_reflns_theta_full 29.21
_diffrn_reflns_theta_max 29.21
_diffrn_reflns_theta_min 1.70
_diffrn_standards_number 0
_exptl_absorpt_coefficient_mu 2.206
_exptl_absorpt_correction_T_max 0.6666
_exptl_absorpt_correction_T_min 0.4050
_exptl_absorpt_correction_type numerical
_exptl_absorpt_process_details '(X-SHAPE; Stoe & Cie, 2005)'
_exptl_crystal_colour colorless
_exptl_crystal_density_diffrn 1.780
_exptl_crystal_density_method 'not measured'
_exptl_crystal_description plate
_exptl_crystal_F_000 408
_exptl_crystal_size_max 0.50
_exptl_crystal_size_mid 0.40
_exptl_crystal_size_min 0.20
_refine_diff_density_max 0.878
_refine_diff_density_min -0.986
_refine_ls_abs_structure_details 'Flack (1983), 1641 Friedel pairs'
_refine_ls_abs_structure_Flack -0.06(3)
_refine_ls_extinction_method none
_refine_ls_goodness_of_fit_ref 0.916
_refine_ls_hydrogen_treatment mixed
_refine_ls_matrix_type full
_refine_ls_number_parameters 197
_refine_ls_number_reflns 3841
_refine_ls_number_restraints 3
_refine_ls_restrained_S_all 0.916
_refine_ls_R_factor_all 0.0632
_refine_ls_R_factor_gt 0.0463
_refine_ls_shift/su_max 0.000
_refine_ls_shift/su_mean 0.000
_refine_ls_structure_factor_coef Fsqd
_refine_ls_weighting_details 'calc w=1/[\s^2^(Fo^2^)+(0.0710P)^2^] where P=(Fo^2^+2Fc^2^)/3'
_refine_ls_weighting_scheme calc
_refine_ls_wR_factor_gt 0.1086
_refine_ls_wR_factor_ref 0.1144
_reflns_number_gt 2791
_reflns_number_total 3841
_reflns_threshold_expression I>2\s(I)
_cod_data_source_file bt5993.cif
_cod_data_source_block I
_cod_original_cell_volume 776.6(3)
_cod_original_sg_symbol_H-M 'P 21'
_cod_database_code 2236105
_cod_database_fobs_code 2236105

loop_
_symmetry_equiv_pos_as_xyz
'x, y, z'
'-x, y+1/2, -z'

loop_
_atom_site_type_symbol
_atom_site_label
_atom_site_fract_x
_atom_site_fract_y
_atom_site_fract_z
_atom_site_U_iso_or_equiv
_atom_site_adp_type
_atom_site_calc_flag
_atom_site_refinement_flags
_atom_site_occupancy
_atom_site_symmetry_multiplicity
I I1 0.80088(6) 0.64270(4) -0.32973(4) 0.07048(17) Uani d . 1 1
S S1 -0.2369(2) 0.51804(13) 0.17826(10) 0.0423(3) Uani d . 1 1
O O1 0.2908(7) 0.3287(4) 0.0117(4) 0.0493(9) Uani d D 1 1
O O2 -0.1752(7) 0.3869(4) 0.1850(4) 0.0584(11) Uani d . 1 1
O O3 -0.4564(6) 0.5561(4) 0.1806(4) 0.0566(10) Uani d . 1 1
N N1 0.0354(7) 0.5237(4) 0.0251(3) 0.0387(9) Uani d . 1 1
N N2 -0.1570(7) 0.5714(4) 0.0580(4) 0.0427(10) Uani d D 1 1
C C1 0.6247(8) 0.5391(5) -0.2153(4) 0.0437(12) Uani d . 1 1
C C2 0.6906(8) 0.4168(6) -0.1848(4) 0.0452(12) Uani d . 1 1
H H2 0.8103 0.3806 -0.2161 0.054 Uiso calc R 1 1
C C3 0.5781(9) 0.3485(5) -0.1074(5) 0.0455(12) Uani d . 1 1
H H3 0.6245 0.2672 -0.0849 0.055 Uiso calc R 1 1
C C4 0.3963(8) 0.4012(5) -0.0633(4) 0.0377(10) Uani d . 1 1
C C5 0.3257(8) 0.5256(5) -0.0950(4) 0.0369(10) Uani d . 1 1
C C6 0.4431(8) 0.5934(5) -0.1716(4) 0.0406(11) Uani d . 1 1
H H6 0.3999 0.6755 -0.1937 0.049 Uiso calc R 1 1
C C7 0.1345(8) 0.5822(5) -0.0518(4) 0.0374(10) Uani d . 1 1
H H7 0.0837 0.6605 -0.0795 0.045 Uiso calc R 1 1
C C8 -0.0891(8) 0.6054(5) 0.2828(4) 0.0420(12) Uani d . 1 1
C C9 -0.1739(10) 0.7173(5) 0.3242(5) 0.0456(12) Uani d . 1 1
H H9 -0.3088 0.7457 0.2992 0.055 Uiso calc R 1 1
C C10 -0.0552(11) 0.7865(6) 0.4035(5) 0.0543(15) Uani d . 1 1
H H10 -0.1116 0.8620 0.4317 0.065 Uiso calc R 1 1
C C11 0.1458(11) 0.7461(6) 0.4418(5) 0.0543(14) Uani d . 1 1
C C12 0.2764(15) 0.8255(10) 0.5268(7) 0.082(2) Uani d . 1 1
H H12A 0.2910 0.7791 0.5960 0.123 Uiso calc R 1 1
H H12B 0.2049 0.9058 0.5390 0.123 Uiso calc R 1 1
H H12C 0.4158 0.8419 0.4991 0.123 Uiso calc R 1 1
C C13 0.2264(9) 0.6346(9) 0.3970(5) 0.0598(14) Uani d . 1 1
H H13 0.3618 0.6065 0.4214 0.072 Uiso calc R 1 1
C C14 0.1134(10) 0.5641(6) 0.3177(5) 0.0532(14) Uani d . 1 1
H H14 0.1717 0.4899 0.2880 0.064 Uiso calc R 1 1
H H1 0.173(6) 0.359(7) 0.024(6) 0.064 Uiso d D 1 1
H H2A -0.186(11) 0.649(3) 0.037(6) 0.064 Uiso d D 1 1

loop_
_atom_site_aniso_label
_atom_site_aniso_U_11
_atom_site_aniso_U_22
_atom_site_aniso_U_33
_atom_site_aniso_U_12
_atom_site_aniso_U_13
_atom_site_aniso_U_23
I1 0.0614(2) 0.0783(3) 0.0737(3) -0.0046(3) 0.02653(18) 0.0203(3)
S1 0.0421(7) 0.0388(6) 0.0469(6) -0.0040(5) 0.0134(5) -0.0008(5)
O1 0.057(2) 0.0328(19) 0.060(2) 0.0003(17) 0.019(2) 0.0067(16)
O2 0.070(3) 0.042(2) 0.064(3) -0.007(2) 0.012(2) 0.0030(18)
O3 0.040(2) 0.063(2) 0.068(2) -0.0066(18) 0.0153(18) -0.008(2)
N1 0.041(2) 0.036(2) 0.040(2) 0.0023(18) 0.0073(17) -0.0028(17)
N2 0.044(2) 0.041(2) 0.044(2) 0.002(2) 0.0133(19) -0.0004(19)
C1 0.042(3) 0.050(3) 0.039(2) -0.008(2) 0.008(2) 0.001(2)
C2 0.038(3) 0.047(3) 0.050(3) 0.002(2) 0.007(2) -0.008(2)
C3 0.044(3) 0.037(3) 0.056(3) 0.004(2) 0.007(2) -0.004(2)
C4 0.042(3) 0.030(2) 0.041(2) -0.005(2) 0.005(2) -0.0026(19)
C5 0.038(2) 0.037(3) 0.035(2) -0.006(2) 0.0018(19) -0.002(2)
C6 0.045(3) 0.035(2) 0.042(2) 0.002(2) 0.005(2) 0.0055(19)
C7 0.043(3) 0.029(2) 0.041(2) 0.001(2) 0.004(2) -0.0008(18)
C8 0.039(3) 0.044(3) 0.044(2) -0.004(2) 0.015(2) 0.0020(19)
C9 0.046(3) 0.043(3) 0.048(3) 0.004(2) 0.005(2) 0.004(2)
C10 0.067(4) 0.047(3) 0.051(3) 0.002(3) 0.018(3) -0.007(2)
C11 0.060(4) 0.064(4) 0.040(3) -0.014(3) 0.011(2) 0.001(3)
C12 0.086(6) 0.099(6) 0.059(4) 0.000(5) -0.008(4) -0.013(4)
C13 0.047(3) 0.077(4) 0.055(3) 0.011(4) 0.005(2) 0.011(4)
C14 0.050(3) 0.052(3) 0.059(3) 0.007(3) 0.013(3) -0.003(3)

loop_
_atom_type_symbol
_atom_type_description
_atom_type_scat_dispersion_real
_atom_type_scat_dispersion_imag
_atom_type_scat_source
C C 0.0033 0.0016 'International Tables Vol C Tables 4.2.6.8 and 6.1.1.4'
H H 0.0000 0.0000 'International Tables Vol C Tables 4.2.6.8 and 6.1.1.4'
N N 0.0061 0.0033 'International Tables Vol C Tables 4.2.6.8 and 6.1.1.4'
O O 0.0106 0.0060 'International Tables Vol C Tables 4.2.6.8 and 6.1.1.4'
I I -0.4742 1.8119 'International Tables Vol C Tables 4.2.6.8 and 6.1.1.4'
S S 0.1246 0.1234 'International Tables Vol C Tables 4.2.6.8 and 6.1.1.4'

loop_
_geom_angle_atom_site_label_1
_geom_angle_atom_site_label_2
_geom_angle_atom_site_label_3
_geom_angle
O2 S1 O3 121.6(3)
O2 S1 N2 106.4(2)
O3 S1 N2 104.6(3)
O2 S1 C8 108.7(3)
O3 S1 C8 108.4(2)
N2 S1 C8 106.1(2)
C4 O1 H1 111(5)
C7 N1 N2 119.3(4)
N1 N2 S1 115.6(3)
N1 N2 H2A 115(5)
S1 N2 H2A 120(5)
C2 C1 C6 120.9(5)
C2 C1 I1 119.2(4)
C6 C1 I1 119.8(4)
C1 C2 C3 119.7(5)
C1 C2 H2 120.1
C3 C2 H2 120.1
C2 C3 C4 120.0(5)
C2 C3 H3 120.0
C4 C3 H3 120.0
O1 C4 C3 117.3(5)
O1 C4 C5 121.9(4)
C3 C4 C5 120.8(5)
C6 C5 C4 118.3(4)
C6 C5 C7 119.8(5)
C4 C5 C7 122.0(4)
C1 C6 C5 120.3(5)
C1 C6 H6 119.9
C5 C6 H6 119.9
N1 C7 C5 119.6(4)
N1 C7 H7 120.2
C5 C7 H7 120.2
C9 C8 C14 120.9(5)
C9 C8 S1 119.3(4)
C14 C8 S1 119.7(4)
C8 C9 C10 118.9(6)
C8 C9 H9 120.6
C10 C9 H9 120.6
C9 C10 C11 121.5(6)
C9 C10 H10 119.2
C11 C10 H10 119.2
C13 C11 C10 117.8(6)
C13 C11 C12 121.4(7)
C10 C11 C12 120.7(7)
C11 C12 H12A 109.5
C11 C12 H12B 109.5
H12A C12 H12B 109.5
C11 C12 H12C 109.5
H12A C12 H12C 109.5
H12B C12 H12C 109.5
C14 C13 C11 122.1(6)
C14 C13 H13 118.9
C11 C13 H13 118.9
C13 C14 C8 118.7(6)
C13 C14 H14 120.6
C8 C14 H14 120.6

loop_
_geom_bond_atom_site_label_1
_geom_bond_atom_site_label_2
_geom_bond_distance
I1 C1 2.092(5)
S1 O2 1.418(5)
S1 O3 1.429(4)
S1 N2 1.640(4)
S1 C8 1.774(5)
O1 C4 1.364(6)
O1 H1 0.82(2)
N1 C7 1.283(6)
N1 N2 1.373(6)
N2 H2A 0.86(2)
C1 C2 1.380(8)
C1 C6 1.389(7)
C2 C3 1.382(8)
C2 H2 0.9300
C3 C4 1.385(7)
C3 H3 0.9300
C4 C5 1.413(7)
C5 C6 1.390(6)
C5 C7 1.447(7)
C6 H6 0.9300
C7 H7 0.9300
C8 C9 1.379(7)
C8 C14 1.384(8)
C9 C10 1.381(9)
C9 H9 0.9300
C10 C11 1.384(9)
C10 H10 0.9300
C11 C13 1.380(11)
C11 C12 1.521(11)
C12 H12A 0.9600
C12 H12B 0.9600
C12 H12C 0.9600
C13 C14 1.371(10)
C13 H13 0.9300
C14 H14 0.9300

loop_
_geom_hbond_atom_site_label_D
_geom_hbond_atom_site_label_H
_geom_hbond_atom_site_label_A
_geom_hbond_site_symmetry_A
_geom_hbond_distance_DH
_geom_hbond_distance_HA
_geom_hbond_distance_DA
_geom_hbond_angle_DHA
_geom_hbond_publ_flag
O1 H1 N1 . 0.82(2) 1.91(5) 2.589(6) 139(7) y
N2 H2A O1 2 0.86(2) 2.05(2) 2.914(6) 173(6) y

loop_
_geom_torsion_atom_site_label_1
_geom_torsion_atom_site_label_2
_geom_torsion_atom_site_label_3
_geom_torsion_atom_site_label_4
_geom_torsion
C7 N1 N2 S1 -162.9(4)
O2 S1 N2 N1 -36.8(5)
O3 S1 N2 N1 -166.7(4)
C8 S1 N2 N1 78.8(4)
C6 C1 C2 C3 -1.7(8)
I1 C1 C2 C3 178.6(4)
C1 C2 C3 C4 1.9(8)
C2 C3 C4 O1 179.3(5)
C2 C3 C4 C5 -1.1(8)
O1 C4 C5 C6 179.7(5)
C3 C4 C5 C6 0.1(7)
O1 C4 C5 C7 -1.5(7)
C3 C4 C5 C7 179.0(5)
C2 C1 C6 C5 0.7(8)
I1 C1 C6 C5 -179.6(4)
C4 C5 C6 C1 0.1(7)
C7 C5 C6 C1 -178.8(5)
N2 N1 C7 C5 -173.7(4)
C6 C5 C7 N1 -174.8(5)
C4 C5 C7 N1 6.4(7)
O2 S1 C8 C9 -153.8(4)
O3 S1 C8 C9 -19.8(5)
N2 S1 C8 C9 92.0(4)
O2 S1 C8 C14 29.4(5)
O3 S1 C8 C14 163.4(4)
N2 S1 C8 C14 -84.8(5)
C14 C8 C9 C10 -1.5(8)
S1 C8 C9 C10 -178.3(4)
C8 C9 C10 C11 0.1(8)
C9 C10 C11 C13 0.9(9)
C9 C10 C11 C12 178.4(6)
C10 C11 C13 C14 -0.5(9)
C12 C11 C13 C14 -177.9(7)
C11 C13 C14 C8 -0.9(10)
C9 C8 C14 C13 1.9(8)
S1 C8 C14 C13 178.7(5)

loop_
_cod_related_entry_id
_cod_related_entry_database
_cod_related_entry_code
1 ChemSpider 30658029
